data_2239458
loop_
_publ_author_name
'Ma, Ben'
'Zhou, Hongyan'
'Yang, Jingya'

_publ_section_title
;
 2-(4-Chlorophenyl)-4-oxo-4-phenylbutanenitrile
;
_journal_issue 3
_journal_name_full 'Acta Crystallographica Section E'
_journal_page_first o259
_journal_paper_doi 10.1107/S1600536814002335
_journal_volume 70
_journal_year 2014
_chemical_formula_iupac 'C16 H12 Cl N O'
_chemical_formula_moiety 'C16 H12 Cl N O'
_chemical_formula_sum 'C16 H12 Cl N O'
_chemical_formula_weight 269.72
_chemical_melting_point 383
_chemical_name_systematic
;
2-(4-Chlorophenyl)-4-oxo-4-phenylbutanenitrile
;
_space_group_crystal_system orthorhombic
_space_group_IT_number 60
_space_group_name_Hall '-P 2n 2ab'
_space_group_name_H-M_alt 'P b c n'
_symmetry_space_group_name_Hall '-P 2n 2ab'
_symmetry_space_group_name_H-M 'P b c n'
_atom_sites_solution_hydrogens geom
_atom_sites_solution_primary direct
_audit_creation_method
;
Olex2 1.2
(compiled 2013.11.15 svn.r2834 for OlexSys, GUI svn.r4720)
;
_cell_angle_alpha 90
_cell_angle_beta 90
_cell_angle_gamma 90
_cell_formula_units_Z 8
_cell_length_a 31.247(13)
_cell_length_b 9.1889(10)
_cell_length_c 9.3719(12)
_cell_measurement_pressure 101.325
_cell_measurement_reflns_used 1186
_cell_measurement_temperature 293(2)
_cell_measurement_theta_max 22.5520
_cell_measurement_theta_min 3.6710
_cell_volume 2690.9(12)
_computing_cell_refinement 'CrysAlis PRO (Agilent, 2013)'
_computing_data_collection 'CrysAlis PRO (Agilent, 2013)'
_computing_data_reduction 'CrysAlis PRO (Agilent, 2013)'
_computing_molecular_graphics 'SHELXTL (Sheldrick, 2008)'
_computing_publication_material 'OLEX2 (Dolomanov <i>et al.</i>, 2009)'
_computing_structure_refinement 'SHELXL2013 (Sheldrick, 2008)'
_computing_structure_solution 'SHELXS2013 (Sheldrick, 2008)'
_diffrn_ambient_temperature 293(2)
_diffrn_detector_area_resol_mean 16.0733
_diffrn_measured_fraction_theta_full 0.993
_diffrn_measured_fraction_theta_max 0.994
_diffrn_measurement_device_type 'Agilent SuperNova (Dual, Cu at zero, Eos)'
_diffrn_measurement_method '\w scans'
_diffrn_radiation_monochromator mirror
_diffrn_radiation_source MoKa
_diffrn_radiation_type MoK\a
_diffrn_radiation_wavelength 0.71073
_diffrn_reflns_av_R_equivalents 0.0438
_diffrn_reflns_limit_h_max 38
_diffrn_reflns_limit_h_min -20
_diffrn_reflns_limit_k_max 10
_diffrn_reflns_limit_k_min -11
_diffrn_reflns_limit_l_max 11
_diffrn_reflns_limit_l_min -11
_diffrn_reflns_number 6683
_diffrn_reflns_theta_full 25.242
_diffrn_reflns_theta_max 26.021
_diffrn_reflns_theta_min 3.172
_exptl_absorpt_coefficient_mu 0.274
_exptl_absorpt_correction_T_max 1.00000
_exptl_absorpt_correction_T_min 0.58420
_exptl_absorpt_correction_type multi-scan
_exptl_absorpt_process_details '(CrysAlis PRO; Agilent, 2013)'
_exptl_crystal_colour colourless
_exptl_crystal_density_diffrn 1.332
_exptl_crystal_description block
_exptl_crystal_F_000 1120
_exptl_crystal_size_max 0.44
_exptl_crystal_size_mid 0.39
_exptl_crystal_size_min 0.37
_refine_diff_density_max 0.138
_refine_diff_density_min -0.228
_refine_ls_extinction_method none
_refine_ls_goodness_of_fit_ref 1.078
_refine_ls_hydrogen_treatment constr
_refine_ls_matrix_type full
_refine_ls_number_constraints 0
_refine_ls_number_parameters 172
_refine_ls_number_reflns 2642
_refine_ls_number_restraints 0
_refine_ls_restrained_S_all 1.078
_refine_ls_R_factor_all 0.0982
_refine_ls_R_factor_gt 0.0559
_refine_ls_shift/su_max 0.000
_refine_ls_shift/su_mean 0.000
_refine_ls_structure_factor_coef Fsqd
_refine_ls_weighting_details
;
 w=1/[\s^2^(Fo^2^)+(0.0418P)^2^+0.4921P]
 where P=(Fo^2^+2Fc^2^)/3
;
_refine_ls_weighting_scheme calc
_refine_ls_wR_factor_gt 0.1148
_refine_ls_wR_factor_ref 0.1447
_reflns_number_gt 1605
_reflns_number_total 2642
_reflns_threshold_expression I>2\s(I)
_cod_data_source_file bh2493sup1.cif
_cod_data_source_block I
_cod_database_code 2239458
_cod_database_fobs_code 2239458
_shelx_space_group_comment
;
The symmetry employed for this shelxl refinement is uniquely defined
by the following loop, which should always be used as a source of
symmetry information in preference to the above space-group names.
They are only intended as comments.
;
_shelxl_version_number 20.13

loop_
_space_group_symop_operation_xyz
'x, y, z'
'-x+1/2, -y+1/2, z+1/2'
'x+1/2, -y+1/2, -z'
'-x, y, -z+1/2'
'-x, -y, -z'
'x-1/2, y-1/2, -z-1/2'
'-x-1/2, y-1/2, z'
'x, -y, z-1/2'

loop_
_atom_site_type_symbol
_atom_site_label
_atom_site_fract_x
_atom_site_fract_y
_atom_site_fract_z
_atom_site_U_iso_or_equiv
_atom_site_adp_type
_atom_site_calc_flag
_atom_site_occupancy
Cl Cl1 0.49185(3) 0.22108(11) 0.94462(10) 0.0911(4) Uani d 1
O O1 0.31808(7) 0.4639(2) 1.6227(2) 0.0802(7) Uani d 1
N N1 0.39810(8) 0.1944(3) 1.6798(3) 0.0696(7) Uani d 1
C C1 0.41798(9) 0.1701(3) 1.2875(3) 0.0602(8) Uani d 1
H H1 0.4064 0.0933 1.3392 0.072 Uiso calc 1
C C2 0.44356(9) 0.1413(3) 1.1702(3) 0.0655(8) Uani d 1
H H2 0.4492 0.0457 1.1436 0.079 Uiso calc 1
C C3 0.46042(8) 0.2544(4) 1.0936(3) 0.0632(8) Uani d 1
C C4 0.45302(9) 0.3961(4) 1.1351(3) 0.0705(9) Uani d 1
H H4 0.4652 0.4728 1.0846 0.085 Uiso calc 1
C C5 0.42749(9) 0.4235(3) 1.2521(3) 0.0655(8) Uani d 1
H H5 0.4224 0.5192 1.2796 0.079 Uiso calc 1
C C6 0.40944(8) 0.3116(3) 1.3289(3) 0.0528(7) Uani d 1
C C7 0.37986(8) 0.3464(3) 1.4528(3) 0.0541(7) Uani d 1
H H7 0.3839 0.4493 1.4768 0.065 Uiso calc 1
C C8 0.33248(8) 0.3254(3) 1.4156(3) 0.0561(7) Uani d 1
H H8A 0.3269 0.3682 1.3228 0.067 Uiso calc 1
H H8B 0.3263 0.2221 1.4094 0.067 Uiso calc 1
C C9 0.30306(10) 0.3939(3) 1.5247(3) 0.0579(7) Uani d 1
C C10 0.25590(9) 0.3757(3) 1.5110(3) 0.0541(7) Uani d 1
C C11 0.22948(10) 0.4530(3) 1.6019(3) 0.0699(9) Uani d 1
H H11 0.2415 0.5151 1.6692 0.084 Uiso calc 1
C C12 0.18561(11) 0.4396(4) 1.5944(4) 0.0797(10) Uani d 1
H H12 0.1683 0.4923 1.6563 0.096 Uiso calc 1
C C13 0.16764(11) 0.3486(4) 1.4955(4) 0.0809(10) Uani d 1
H H13 0.1380 0.3393 1.4904 0.097 Uiso calc 1
C C14 0.19339(11) 0.2709(4) 1.4037(4) 0.0770(9) Uani d 1
H H14 0.1812 0.2091 1.3364 0.092 Uiso calc 1
C C15 0.23731(10) 0.2848(3) 1.4116(3) 0.0643(8) Uani d 1
H H15 0.2546 0.2323 1.3493 0.077 Uiso calc 1
C C16 0.39056(9) 0.2607(3) 1.5808(3) 0.0559(7) Uani d 1

loop_
_atom_site_aniso_label
_atom_site_aniso_U_11
_atom_site_aniso_U_22
_atom_site_aniso_U_33
_atom_site_aniso_U_12
_atom_site_aniso_U_13
_atom_site_aniso_U_23
Cl1 0.0720(5) 0.1253(8) 0.0759(6) 0.0063(5) 0.0188(5) -0.0007(5)
O1 0.0793(14) 0.0887(16) 0.0725(14) 0.0126(12) -0.0085(12) -0.0260(12)
N1 0.0627(15) 0.0749(18) 0.0712(18) 0.0033(13) -0.0059(14) 0.0092(14)
C1 0.0579(16) 0.0528(17) 0.070(2) -0.0036(14) 0.0068(16) 0.0033(14)
C2 0.0604(17) 0.0644(18) 0.072(2) 0.0008(16) 0.0029(17) -0.0078(16)
C3 0.0445(15) 0.085(2) 0.0606(19) 0.0018(15) -0.0017(15) 0.0050(16)
C4 0.0598(17) 0.072(2) 0.080(2) -0.0025(16) 0.0099(17) 0.0201(17)
C5 0.0653(17) 0.0531(17) 0.078(2) 0.0058(15) 0.0081(17) 0.0083(15)
C6 0.0490(14) 0.0547(16) 0.0548(17) -0.0010(13) -0.0030(14) 0.0053(13)
C7 0.0593(15) 0.0486(15) 0.0545(17) 0.0003(13) -0.0022(15) 0.0026(13)
C8 0.0568(15) 0.0628(18) 0.0488(16) 0.0107(14) -0.0024(14) 0.0000(13)
C9 0.0695(18) 0.0541(16) 0.0502(17) 0.0128(15) -0.0010(15) 0.0031(14)
C10 0.0630(16) 0.0529(16) 0.0465(15) 0.0143(14) 0.0030(14) 0.0079(13)
C11 0.077(2) 0.068(2) 0.065(2) 0.0228(17) 0.0037(17) -0.0005(15)
C12 0.078(2) 0.088(3) 0.073(2) 0.028(2) 0.0169(19) 0.0067(19)
C13 0.0607(18) 0.098(3) 0.084(2) 0.014(2) 0.0059(19) 0.020(2)
C14 0.069(2) 0.095(3) 0.068(2) -0.0010(19) -0.0033(18) -0.0019(18)
C15 0.0646(18) 0.075(2) 0.0536(18) 0.0085(16) 0.0027(16) -0.0027(15)
C16 0.0499(15) 0.0567(17) 0.061(2) -0.0012(13) -0.0040(15) -0.0023(15)

loop_
_atom_type_symbol
_atom_type_description
_atom_type_scat_dispersion_real
_atom_type_scat_dispersion_imag
_atom_type_scat_source
C C 0.0033 0.0016 'International Tables Vol C Tables 4.2.6.8 and 6.1.1.4'
H H 0.0000 0.0000 'International Tables Vol C Tables 4.2.6.8 and 6.1.1.4'
N N 0.0061 0.0033 'International Tables Vol C Tables 4.2.6.8 and 6.1.1.4'
O O 0.0106 0.0060 'International Tables Vol C Tables 4.2.6.8 and 6.1.1.4'
Cl Cl 0.1484 0.1585 'International Tables Vol C Tables 4.2.6.8 and 6.1.1.4'

loop_
_geom_angle_atom_site_label_1
_geom_angle_atom_site_label_2
_geom_angle_atom_site_label_3
_geom_angle
C2 C1 H1 119.5
C6 C1 H1 119.5
C6 C1 C2 120.9(3)
C1 C2 H2 120.2
C3 C2 C1 119.6(3)
C3 C2 H2 120.2
C2 C3 Cl1 120.4(3)
C2 C3 C4 120.3(3)
C4 C3 Cl1 119.3(2)
C3 C4 H4 120.2
C5 C4 C3 119.6(3)
C5 C4 H4 120.2
C4 C5 H5 119.5
C6 C5 C4 121.1(3)
C6 C5 H5 119.5
C1 C6 C7 122.0(2)
C5 C6 C1 118.5(3)
C5 C6 C7 119.5(3)
C6 C7 H7 107.4
C6 C7 C8 112.8(2)
C8 C7 H7 107.4
C16 C7 C6 111.8(2)
C16 C7 H7 107.4
C16 C7 C8 109.7(2)
C7 C8 H8A 109.1
C7 C8 H8B 109.1
H8A C8 H8B 107.9
C9 C8 C7 112.4(2)
C9 C8 H8A 109.1
C9 C8 H8B 109.1
O1 C9 C8 119.8(3)
O1 C9 C10 120.4(3)
C10 C9 C8 119.8(2)
C11 C10 C9 118.7(3)
C15 C10 C9 122.9(3)
C15 C10 C11 118.4(3)
C10 C11 H11 119.5
C12 C11 C10 121.1(3)
C12 C11 H11 119.5
C11 C12 H12 120.1
C13 C12 C11 119.8(3)
C13 C12 H12 120.1
C12 C13 H13 120.0
C12 C13 C14 120.0(3)
C14 C13 H13 120.0
C13 C14 H14 120.0
C13 C14 C15 119.9(3)
C15 C14 H14 120.0
C10 C15 C14 120.8(3)
C10 C15 H15 119.6
C14 C15 H15 119.6
N1 C16 C7 178.9(3)

loop_
_geom_bond_atom_site_label_1
_geom_bond_atom_site_label_2
_geom_bond_distance
Cl1 C3 1.734(3)
O1 C9 1.216(3)
N1 C16 1.134(4)
C1 H1 0.9300
C1 C2 1.385(4)
C1 C6 1.382(4)
C2 H2 0.9300
C2 C3 1.369(4)
C3 C4 1.379(4)
C4 H4 0.9300
C4 C5 1.379(4)
C5 H5 0.9300
C5 C6 1.376(4)
C6 C7 1.518(4)
C7 H7 0.9800
C7 C8 1.533(4)
C7 C16 1.474(4)
C8 H8A 0.9700
C8 H8B 0.9700
C8 C9 1.512(4)
C9 C10 1.489(4)
C10 C11 1.383(4)
C10 C15 1.379(4)
C11 H11 0.9300
C11 C12 1.378(4)
C12 H12 0.9300
C12 C13 1.368(5)
C13 H13 0.9300
C13 C14 1.378(4)
C14 H14 0.9300
C14 C15 1.380(5)
C15 H15 0.9300

loop_
_geom_torsion_atom_site_label_1
_geom_torsion_atom_site_label_2
_geom_torsion_atom_site_label_3
_geom_torsion_atom_site_label_4
_geom_torsion
Cl1 C3 C4 C5 179.0(2)
O1 C9 C10 C11 7.2(4)
O1 C9 C10 C15 -172.7(3)
C1 C2 C3 Cl1 -179.0(2)
C1 C2 C3 C4 1.8(4)
C1 C6 C7 C8 -75.1(3)
C1 C6 C7 C16 49.1(3)
C2 C1 C6 C5 -1.0(4)
C2 C1 C6 C7 177.1(3)
C2 C3 C4 C5 -1.8(4)
C3 C4 C5 C6 0.4(4)
C4 C5 C6 C1 1.0(4)
C4 C5 C6 C7 -177.2(2)
C5 C6 C7 C8 103.0(3)
C5 C6 C7 C16 -132.8(3)
C6 C1 C2 C3 -0.4(4)
C6 C7 C8 C9 -166.1(2)
C7 C8 C9 O1 4.4(4)
C7 C8 C9 C10 -175.9(2)
C8 C9 C10 C11 -172.5(2)
C8 C9 C10 C15 7.6(4)
C9 C10 C11 C12 -179.6(3)
C9 C10 C15 C14 179.6(3)
C10 C11 C12 C13 -0.1(5)
C11 C10 C15 C14 -0.3(4)
C11 C12 C13 C14 -0.1(5)
C12 C13 C14 C15 0.1(5)
C13 C14 C15 C10 0.1(5)
C15 C10 C11 C12 0.3(4)
C16 C7 C8 C9 68.5(3)
